data_4335746
loop_
_publ_author_name
'Azadeh Bahreman'
'Bart Limburg'
'Maxime A. Siegler'
'Elisabeth Bouwman'
'Sylvestre Bonnet'

_publ_section_title
;
 Spontaneous Formation in the Dark, and Visible Light-Induced Cleavage, of
 a Ru-S Bond in Water: A Thermodynamic and Kinetic Study
;
_journal_name_full 'Inorganic Chemistry'
_journal_page_first 9456
_journal_page_last 9469
_journal_paper_doi 10.1021/ic401105v
_journal_volume 52
_journal_year 2013
_chemical_formula_moiety 'C28 H27 N5 O Ru S, 2(F6 P)'
_chemical_formula_sum 'C28 H27 F12 N5 O P2 Ru S'
_chemical_formula_weight 872.62
_chemical_name_systematic
; 
 ? 
;
_space_group_IT_number 15
_symmetry_cell_setting monoclinic
_symmetry_space_group_name_Hall '-C 2yc'
_symmetry_space_group_name_H-M 'C 1 2/c 1'
_atom_sites_solution_hydrogens difmap
_atom_sites_solution_primary direct
_atom_sites_solution_secondary difmap
_audit_creation_method SHELXL-97
_cell_angle_alpha 90.00
_cell_angle_beta 93.6407(7)
_cell_angle_gamma 90.00
_cell_formula_units_Z 8
_cell_length_a 24.06815(17)
_cell_length_b 10.86063(8)
_cell_length_c 24.69614(19)
_cell_measurement_reflns_used 29939
_cell_measurement_temperature 110(2)
_cell_measurement_theta_max 27.62
_cell_measurement_theta_min 1.65
_cell_volume 6442.43(8)
_computing_cell_refinement
;
CrysAlisPro, Oxford Diffraction Ltd.,
Version 1.171.34.36 (release 02-08-2010 CrysAlis171 .NET)
(compiled Aug  2 2010,13:00:58)
;
_computing_data_collection
;
CrysAlisPro, Oxford Diffraction Ltd.,
Version 1.171.34.36 (release 02-08-2010 CrysAlis171 .NET)
(compiled Aug  2 2010,13:00:58)
;
_computing_data_reduction
;
CrysAlisPro, Oxford Diffraction Ltd.,
Version 1.171.34.36 (release 02-08-2010 CrysAlis171 .NET)
(compiled Aug  2 2010,13:00:58)
;
_computing_molecular_graphics 'SHELXTL v6.10 (Sheldrick, 2008)'
_computing_publication_material 'SHELXTL v6.10 (Sheldrick, 2008)'
_computing_structure_refinement 'SHELXL-97 (Sheldrick, 2008)'
_computing_structure_solution 'SHELXS-97 (Sheldrick, 2008)'
_diffrn_ambient_temperature 110(2)
_diffrn_detector_area_resol_mean 15.9890
_diffrn_measured_fraction_theta_full 1.000
_diffrn_measured_fraction_theta_max 1.000
_diffrn_measurement_device_type 'Goniometer KM4/Xcalibur, detector: Sapphire3'
_diffrn_measurement_method '\w scans'
_diffrn_radiation_monochromator graphite
_diffrn_radiation_source 'Enhance (Mo) x-ray Source'
_diffrn_radiation_type MoK\a
_diffrn_radiation_wavelength 0.71073
_diffrn_reflns_av_R_equivalents 0.0367
_diffrn_reflns_av_sigmaI/netI 0.0235
_diffrn_reflns_limit_h_max 28
_diffrn_reflns_limit_h_min -28
_diffrn_reflns_limit_k_max 12
_diffrn_reflns_limit_k_min -12
_diffrn_reflns_limit_l_max 29
_diffrn_reflns_limit_l_min -29
_diffrn_reflns_number 31610
_diffrn_reflns_theta_full 25.00
_diffrn_reflns_theta_max 25.00
_diffrn_reflns_theta_min 1.65
_exptl_absorpt_coefficient_mu 0.755
_exptl_absorpt_correction_T_max 0.867
_exptl_absorpt_correction_T_min 0.769
_exptl_absorpt_correction_type analytical
_exptl_absorpt_process_details
;
CrysAlisPro, Oxford Diffraction Ltd.,
Version 1.171.34.36 (release 02-08-2010 CrysAlis171 .NET)
(compiled Aug  2 2010,13:00:58)
Analytical numeric absorption correction using a multifaceted crystal
            model based on expressions derived by R.C. Clark & J.S. Reid.
(Clark, R. C. & Reid, J. S. (1995). Acta Cryst. A51, 887-897)
;
_exptl_crystal_colour red
_exptl_crystal_density_diffrn 1.799
_exptl_crystal_description block
_exptl_crystal_F_000 3488
_exptl_crystal_size_max 0.45
_exptl_crystal_size_mid 0.25
_exptl_crystal_size_min 0.24
_refine_diff_density_max 0.366
_refine_diff_density_min -0.553
_refine_diff_density_rms 0.075
_refine_ls_extinction_method none
_refine_ls_goodness_of_fit_ref 1.051
_refine_ls_hydrogen_treatment constr
_refine_ls_matrix_type full
_refine_ls_number_parameters 511
_refine_ls_number_reflns 5673
_refine_ls_number_restraints 195
_refine_ls_restrained_S_all 1.045
_refine_ls_R_factor_all 0.0226
_refine_ls_R_factor_gt 0.0207
_refine_ls_shift/su_max 0.001
_refine_ls_shift/su_mean 0.000
_refine_ls_structure_factor_coef Fsqd
_refine_ls_weighting_details 'calc w=1/[\s^2^(Fo^2^)+(0.0187P)^2^+11.0920P] where P=(Fo^2^+2Fc^2^)/3'
_refine_ls_weighting_scheme calc
_refine_ls_wR_factor_gt 0.0517
_refine_ls_wR_factor_ref 0.0525
_reflns_number_gt 5375
_reflns_number_total 5673
_reflns_threshold_expression I>2\s(I)
_cod_data_source_file ic401105v_si_002.cif
_cod_data_source_block '[5](PF6)2'
_cod_original_sg_symbol_H-M 'C 2/c'
_cod_database_code 4335746

loop_
_symmetry_equiv_pos_as_xyz
'x, y, z'
'-x, y, -z+1/2'
'x+1/2, y+1/2, z'
'-x+1/2, y+1/2, -z+1/2'
'-x, -y, -z'
'x, -y, z-1/2'
'-x+1/2, -y+1/2, -z'
'x+1/2, -y+1/2, z-1/2'

loop_
_atom_site_label
_atom_site_type_symbol
_atom_site_fract_x
_atom_site_fract_y
_atom_site_fract_z
_atom_site_U_iso_or_equiv
_atom_site_adp_type
_atom_site_occupancy
_atom_site_symmetry_multiplicity
_atom_site_calc_flag
_atom_site_refinement_flags
_atom_site_disorder_assembly
_atom_site_disorder_group
Ru1 Ru 0.366180(5) -0.020593(12) 0.120214(5) 0.01209(5) Uani 1 1 d . . .
S1 S 0.271938(18) -0.04279(4) 0.140931(17) 0.01613(10) Uani 1 1 d . . .
O1 O 0.15743(5) 0.09284(14) 0.11617(6) 0.0312(3) Uani 1 1 d . . .
H1A H 0.1237 0.0751 0.1181 0.047 Uiso 1 1 calc R . .
N1 N 0.39656(6) -0.11214(13) 0.18897(6) 0.0160(3) Uani 1 1 d . . .
N2 N 0.37724(6) 0.11894(13) 0.17016(6) 0.0148(3) Uani 1 1 d . . .
N3 N 0.34354(6) 0.12411(13) 0.06919(6) 0.0141(3) Uani 1 1 d . . .
N4 N 0.36325(6) -0.16916(13) 0.06619(6) 0.0158(3) Uani 1 1 d . . .
N5 N 0.44535(6) -0.01800(12) 0.09259(6) 0.0146(3) Uani 1 1 d . . .
C1 C 0.40765(7) -0.23279(16) 0.19482(7) 0.0196(4) Uani 1 1 d . . .
H1 H 0.4012 -0.2855 0.1644 0.024 Uiso 1 1 calc R . .
C2 C 0.42808(8) -0.28311(18) 0.24348(7) 0.0234(4) Uani 1 1 d . . .
H2 H 0.4361 -0.3686 0.2462 0.028 Uiso 1 1 calc R . .
C3 C 0.43673(8) -0.20713(19) 0.28819(7) 0.0253(4) Uani 1 1 d . . .
H3 H 0.4500 -0.2400 0.3222 0.030 Uiso 1 1 calc R . .
C4 C 0.42579(7) -0.08286(18) 0.28257(7) 0.0230(4) Uani 1 1 d . . .
H4 H 0.4316 -0.0295 0.3129 0.028 Uiso 1 1 calc R . .
C5 C 0.40630(7) -0.03600(16) 0.23275(7) 0.0180(4) Uani 1 1 d . . .
C6 C 0.39513(7) 0.09567(16) 0.22226(7) 0.0174(4) Uani 1 1 d . . .
C7 C 0.40160(8) 0.19250(18) 0.25867(7) 0.0224(4) Uani 1 1 d . . .
H7 H 0.4141 0.1777 0.2953 0.027 Uiso 1 1 calc R . .
C8 C 0.38958(8) 0.31110(18) 0.24090(8) 0.0238(4) Uani 1 1 d . . .
H8 H 0.3936 0.3779 0.2657 0.029 Uiso 1 1 calc R . .
C9 C 0.37176(7) 0.33336(17) 0.18718(7) 0.0198(4) Uani 1 1 d . . .
H9 H 0.3634 0.4146 0.1750 0.024 Uiso 1 1 calc R . .
C10 C 0.36645(7) 0.23445(15) 0.15189(7) 0.0159(3) Uani 1 1 d . . .
C11 C 0.34959(7) 0.23755(15) 0.09317(7) 0.0157(3) Uani 1 1 d . . .
C12 C 0.34096(7) 0.34403(16) 0.06342(7) 0.0201(4) Uani 1 1 d . . .
H12 H 0.3454 0.4222 0.0804 0.024 Uiso 1 1 calc R . .
C13 C 0.32577(8) 0.33598(17) 0.00843(8) 0.0230(4) Uani 1 1 d . . .
H13 H 0.3199 0.4086 -0.0126 0.028 Uiso 1 1 calc R . .
C14 C 0.31917(7) 0.22149(17) -0.01555(7) 0.0201(4) Uani 1 1 d . . .
H14 H 0.3088 0.2143 -0.0532 0.024 Uiso 1 1 calc R . .
C15 C 0.32786(7) 0.11823(16) 0.01596(7) 0.0165(3) Uani 1 1 d . . .
H15 H 0.3226 0.0396 -0.0005 0.020 Uiso 1 1 calc R . .
C16 C 0.31870(8) -0.23791(16) 0.05036(7) 0.0200(4) Uani 1 1 d . . .
H16 H 0.2843 -0.2217 0.0659 0.024 Uiso 1 1 calc R . .
C17 C 0.32075(9) -0.33125(17) 0.01243(8) 0.0260(4) Uani 1 1 d . . .
H17 H 0.2882 -0.3768 0.0018 0.031 Uiso 1 1 calc R . .
C18 C 0.37038(9) -0.35740(18) -0.00970(8) 0.0323(5) Uani 1 1 d . . .
H18 H 0.3724 -0.4198 -0.0364 0.039 Uiso 1 1 calc R . .
C19 C 0.41728(9) -0.29132(17) 0.00758(8) 0.0275(4) Uani 1 1 d . . .
H19 H 0.4523 -0.3102 -0.0061 0.033 Uiso 1 1 calc R . .
C20 C 0.41273(7) -0.19737(16) 0.04499(7) 0.0179(4) Uani 1 1 d . . .
C21 C 0.45927(7) -0.11549(16) 0.06206(7) 0.0175(4) Uani 1 1 d . . .
C22 C 0.51343(8) -0.13144(18) 0.04676(8) 0.0244(4) Uani 1 1 d . . .
H22 H 0.5231 -0.2026 0.0271 0.029 Uiso 1 1 calc R . .
C23 C 0.55287(8) -0.04293(19) 0.06045(8) 0.0257(4) Uani 1 1 d . . .
H23 H 0.5902 -0.0531 0.0509 0.031 Uiso 1 1 calc R . .
C24 C 0.53753(7) 0.06110(18) 0.08835(7) 0.0217(4) Uani 1 1 d . . .
H24 H 0.5636 0.1254 0.0962 0.026 Uiso 1 1 calc R . .
C25 C 0.48402(7) 0.06980(16) 0.10453(7) 0.0178(4) Uani 1 1 d . . .
H25 H 0.4739 0.1398 0.1248 0.021 Uiso 1 1 calc R . .
C26 C 0.26688(8) -0.13478(17) 0.20145(7) 0.0229(4) Uani 1 1 d . . .
H26A H 0.2866 -0.0933 0.2323 0.034 Uiso 1 1 calc R . .
H26B H 0.2837 -0.2157 0.1961 0.034 Uiso 1 1 calc R . .
H26C H 0.2276 -0.1452 0.2088 0.034 Uiso 1 1 calc R . .
C27 C 0.24554(7) 0.10316(16) 0.16485(7) 0.0191(4) Uani 1 1 d . . .
H27A H 0.2639 0.1219 0.2009 0.023 Uiso 1 1 calc R . .
H27B H 0.2554 0.1694 0.1396 0.023 Uiso 1 1 calc R . .
C28 C 0.18326(8) 0.10289(18) 0.16919(8) 0.0238(4) Uani 1 1 d . . .
H28A H 0.1723 0.0326 0.1917 0.029 Uiso 1 1 calc R . .
H28B H 0.1715 0.1800 0.1865 0.029 Uiso 1 1 calc R . .
P1 P 0.223936(19) 0.54010(4) 0.139110(18) 0.01846(11) Uani 1 1 d . . .
F1 F 0.28769(4) 0.58179(10) 0.14955(5) 0.0312(3) Uani 1 1 d . . .
F2 F 0.23585(6) 0.50836(12) 0.07766(5) 0.0393(3) Uani 1 1 d . . .
F3 F 0.16094(5) 0.49791(12) 0.12786(6) 0.0452(3) Uani 1 1 d . . .
F4 F 0.21267(6) 0.57262(12) 0.20030(5) 0.0383(3) Uani 1 1 d . . .
F5 F 0.24081(5) 0.40286(10) 0.15632(5) 0.0359(3) Uani 1 1 d . . .
F6 F 0.20771(5) 0.67730(11) 0.12150(5) 0.0338(3) Uani 1 1 d . . .
P2 P 0.01159(4) 0.94674(11) 0.12323(4) 0.0219(2) Uani 0.906(4) 1 d PDU A 1
F7 F 0.03247(7) 1.0383(2) 0.07858(8) 0.0504(6) Uani 0.906(4) 1 d PDU A 1
F8 F 0.06606(8) 0.8636(2) 0.11655(8) 0.0378(5) Uani 0.906(4) 1 d PDU A 1
F9 F -0.00675(8) 0.85140(18) 0.16773(9) 0.0406(5) Uani 0.906(4) 1 d PDU A 1
F10 F -0.04180(12) 1.0282(4) 0.13030(16) 0.0503(8) Uani 0.906(4) 1 d PDU A 1
F11 F 0.04678(10) 1.02285(15) 0.16911(8) 0.0454(5) Uani 0.906(4) 1 d PDU A 1
F12 F -0.02121(7) 0.8682(2) 0.07709(7) 0.0457(5) Uani 0.906(4) 1 d PDU A 1
P2' P 0.0037(5) 0.9757(10) 0.1219(4) 0.0219(2) Uani 0.094(4) 1 d PDU A 2
F7' F 0.0265(7) 1.1001(14) 0.1019(8) 0.044(4) Uani 0.094(4) 1 d PDU A 2
F8' F 0.0655(6) 0.9169(17) 0.1208(9) 0.035(4) Uani 0.094(4) 1 d PDU A 2
F9' F -0.0173(7) 0.8451(12) 0.1420(9) 0.043(4) Uani 0.094(4) 1 d PDU A 2
F10' F -0.0569(8) 1.029(3) 0.1244(13) 0.036(5) Uani 0.094(4) 1 d PDU A 2
F11' F 0.0195(8) 1.0141(14) 0.1842(5) 0.033(4) Uani 0.094(4) 1 d PDU A 2
F12' F -0.0101(8) 0.932(2) 0.0611(6) 0.050(4) Uani 0.094(4) 1 d PDU A 2

loop_
_atom_site_aniso_label
_atom_site_aniso_U_11
_atom_site_aniso_U_22
_atom_site_aniso_U_33
_atom_site_aniso_U_23
_atom_site_aniso_U_13
_atom_site_aniso_U_12
Ru1 0.01499(8) 0.01062(8) 0.01070(8) -0.00096(5) 0.00111(5) 0.00080(5)
S1 0.0174(2) 0.0152(2) 0.0160(2) -0.00290(16) 0.00272(16) -0.00105(16)
O1 0.0185(7) 0.0432(9) 0.0317(8) 0.0020(7) -0.0013(6) -0.0031(6)
N1 0.0166(7) 0.0180(7) 0.0137(7) -0.0003(6) 0.0026(6) -0.0002(6)
N2 0.0136(7) 0.0163(7) 0.0148(7) -0.0026(6) 0.0024(5) 0.0003(6)
N3 0.0135(7) 0.0129(7) 0.0162(7) -0.0007(6) 0.0026(5) 0.0000(5)
N4 0.0229(8) 0.0121(7) 0.0126(7) 0.0021(5) 0.0018(6) 0.0014(6)
N5 0.0170(7) 0.0146(7) 0.0121(7) 0.0025(5) 0.0003(6) 0.0024(6)
C1 0.0207(9) 0.0185(9) 0.0197(9) 0.0022(7) 0.0025(7) 0.0016(7)
C2 0.0231(10) 0.0224(10) 0.0249(10) 0.0076(8) 0.0019(8) 0.0017(8)
C3 0.0233(10) 0.0345(11) 0.0178(9) 0.0103(8) -0.0020(7) 0.0004(8)
C4 0.0207(9) 0.0322(11) 0.0159(9) -0.0006(8) -0.0009(7) -0.0021(8)
C5 0.0141(8) 0.0234(9) 0.0168(9) -0.0005(7) 0.0028(7) -0.0007(7)
C6 0.0133(8) 0.0232(9) 0.0158(8) -0.0021(7) 0.0025(6) -0.0011(7)
C7 0.0217(9) 0.0289(10) 0.0164(9) -0.0068(8) 0.0002(7) -0.0014(8)
C8 0.0219(9) 0.0243(10) 0.0255(10) -0.0122(8) 0.0033(8) -0.0023(8)
C9 0.0165(9) 0.0167(9) 0.0264(10) -0.0055(7) 0.0031(7) -0.0013(7)
C10 0.0125(8) 0.0149(8) 0.0206(9) -0.0024(7) 0.0032(7) -0.0010(6)
C11 0.0127(8) 0.0152(8) 0.0194(9) -0.0020(7) 0.0030(7) 0.0002(6)
C12 0.0208(9) 0.0135(9) 0.0262(10) -0.0011(7) 0.0035(7) -0.0011(7)
C13 0.0262(10) 0.0169(9) 0.0262(10) 0.0073(8) 0.0033(8) 0.0019(7)
C14 0.0219(9) 0.0206(9) 0.0176(9) 0.0029(7) 0.0003(7) 0.0013(7)
C15 0.0162(8) 0.0166(9) 0.0168(9) -0.0022(7) 0.0018(7) 0.0005(7)
C16 0.0266(10) 0.0156(9) 0.0180(9) -0.0008(7) 0.0025(7) -0.0033(7)
C17 0.0358(11) 0.0193(9) 0.0234(10) -0.0041(8) 0.0057(8) -0.0094(8)
C18 0.0490(13) 0.0209(10) 0.0290(11) -0.0111(8) 0.0177(9) -0.0111(9)
C19 0.0369(11) 0.0195(10) 0.0279(10) -0.0059(8) 0.0157(8) -0.0026(8)
C20 0.0268(10) 0.0136(8) 0.0139(8) 0.0027(7) 0.0057(7) 0.0018(7)
C21 0.0235(9) 0.0162(9) 0.0131(8) 0.0031(7) 0.0027(7) 0.0035(7)
C22 0.0253(10) 0.0264(10) 0.0219(9) -0.0020(8) 0.0055(8) 0.0070(8)
C23 0.0182(9) 0.0384(11) 0.0211(9) -0.0001(8) 0.0041(7) 0.0036(8)
C24 0.0182(9) 0.0299(10) 0.0168(9) 0.0025(8) -0.0007(7) -0.0030(8)
C25 0.0207(9) 0.0179(9) 0.0145(8) 0.0010(7) -0.0012(7) 0.0003(7)
C26 0.0270(10) 0.0173(9) 0.0250(10) 0.0017(7) 0.0075(8) -0.0025(7)
C27 0.0200(9) 0.0155(9) 0.0219(9) -0.0036(7) 0.0030(7) 0.0009(7)
C28 0.0232(10) 0.0236(10) 0.0253(10) 0.0015(8) 0.0069(8) 0.0021(8)
P1 0.0184(2) 0.0188(2) 0.0181(2) -0.00165(18) 0.00024(18) -0.00083(18)
F1 0.0218(6) 0.0271(6) 0.0439(7) -0.0069(5) -0.0042(5) -0.0029(5)
F2 0.0493(8) 0.0466(8) 0.0223(6) -0.0123(5) 0.0042(6) -0.0083(6)
F3 0.0213(7) 0.0484(8) 0.0653(10) -0.0043(7) -0.0008(6) -0.0090(6)
F4 0.0587(8) 0.0354(7) 0.0221(6) -0.0003(5) 0.0132(5) 0.0068(6)
F5 0.0426(7) 0.0177(6) 0.0477(7) 0.0016(5) 0.0045(6) 0.0019(5)
F6 0.0382(7) 0.0263(6) 0.0360(7) 0.0075(5) -0.0044(5) 0.0062(5)
P2 0.0200(4) 0.0232(5) 0.0228(3) -0.0051(3) 0.0031(2) -0.0038(3)
F7 0.0476(10) 0.0561(13) 0.0478(11) 0.0233(10) 0.0051(8) -0.0095(9)
F8 0.0299(8) 0.0426(13) 0.0415(9) -0.0075(10) 0.0070(6) 0.0068(9)
F9 0.0344(9) 0.0478(10) 0.0406(11) 0.0116(9) 0.0099(8) -0.0065(7)
F10 0.0418(14) 0.0479(13) 0.0621(16) -0.0039(11) 0.0101(12) 0.0187(12)
F11 0.0566(13) 0.0381(9) 0.0400(10) -0.0186(7) -0.0078(9) -0.0104(9)
F12 0.0410(9) 0.0502(12) 0.0441(10) -0.0154(9) -0.0123(7) -0.0067(8)
P2' 0.0200(4) 0.0232(5) 0.0228(3) -0.0051(3) 0.0031(2) -0.0038(3)
F7' 0.054(8) 0.024(8) 0.056(9) 0.019(7) 0.015(7) -0.007(6)
F8' 0.022(6) 0.026(8) 0.060(8) -0.007(8) 0.013(6) 0.011(6)
F9' 0.043(7) 0.013(6) 0.072(9) -0.005(7) 0.008(7) -0.002(5)
F10' 0.037(10) 0.026(9) 0.046(9) -0.017(7) 0.009(9) 0.003(8)
F11' 0.042(8) 0.035(7) 0.022(7) -0.009(5) 0.001(6) 0.001(6)
F12' 0.060(8) 0.051(8) 0.038(7) -0.020(6) -0.001(6) 0.006(7)

loop_
_atom_type_symbol
_atom_type_description
_atom_type_scat_dispersion_real
_atom_type_scat_dispersion_imag
_atom_type_scat_source
C C 0.0033 0.0016 'International Tables Vol C Tables 4.2.6.8 and 6.1.1.4'
H H 0.0000 0.0000 'International Tables Vol C Tables 4.2.6.8 and 6.1.1.4'
F F 0.0171 0.0103 'International Tables Vol C Tables 4.2.6.8 and 6.1.1.4'
N N 0.0061 0.0033 'International Tables Vol C Tables 4.2.6.8 and 6.1.1.4'
O O 0.0106 0.0060 'International Tables Vol C Tables 4.2.6.8 and 6.1.1.4'
P P 0.1023 0.0942 'International Tables Vol C Tables 4.2.6.8 and 6.1.1.4'
Ru Ru -1.2594 0.8363 'International Tables Vol C Tables 4.2.6.8 and 6.1.1.4'
S S 0.1246 0.1234 'International Tables Vol C Tables 4.2.6.8 and 6.1.1.4'

loop_
_geom_angle_atom_site_label_1
_geom_angle_atom_site_label_2
_geom_angle_atom_site_label_3
_geom_angle
N2 Ru1 N1 80.08(6)
N2 Ru1 N5 96.09(6)
N1 Ru1 N5 89.56(5)
N2 Ru1 N3 79.39(6)
N1 Ru1 N3 159.31(6)
N5 Ru1 N3 90.08(5)
N2 Ru1 N4 174.10(6)
N1 Ru1 N4 98.58(5)
N5 Ru1 N4 78.12(6)
N3 Ru1 N4 101.58(5)
N2 Ru1 S1 92.09(4)
N1 Ru1 S1 93.86(4)
N5 Ru1 S1 171.58(4)
N3 Ru1 S1 89.43(4)
N4 Ru1 S1 93.74(4)
C26 S1 C27 99.77(9)
C26 S1 Ru1 110.51(6)
C27 S1 Ru1 109.89(6)
C28 O1 H1A 109.5
C1 N1 C5 118.76(15)
C1 N1 Ru1 128.09(12)
C5 N1 Ru1 113.15(11)
C10 N2 C6 122.18(15)
C10 N2 Ru1 119.43(11)
C6 N2 Ru1 118.39(12)
C15 N3 C11 118.69(14)
C15 N3 Ru1 127.33(11)
C11 N3 Ru1 113.80(11)
C16 N4 C20 117.57(15)
C16 N4 Ru1 127.43(12)
C20 N4 Ru1 115.00(11)
C25 N5 C21 118.79(15)
C25 N5 Ru1 125.07(12)
C21 N5 Ru1 116.08(11)
N1 C1 C2 122.46(17)
N1 C1 H1 118.8
C2 C1 H1 118.8
C1 C2 C3 119.04(18)
C1 C2 H2 120.5
C3 C2 H2 120.5
C4 C3 C2 119.00(17)
C4 C3 H3 120.5
C2 C3 H3 120.5
C3 C4 C5 120.01(17)
C3 C4 H4 120.0
C5 C4 H4 120.0
N1 C5 C4 120.71(16)
N1 C5 C6 115.25(15)
C4 C5 C6 124.04(16)
N2 C6 C7 119.38(16)
N2 C6 C5 113.02(15)
C7 C6 C5 127.60(16)
C8 C7 C6 119.18(17)
C8 C7 H7 120.4
C6 C7 H7 120.4
C7 C8 C9 120.65(17)
C7 C8 H8 119.7
C9 C8 H8 119.7
C10 C9 C8 118.48(17)
C10 C9 H9 120.8
C8 C9 H9 120.8
N2 C10 C9 120.11(16)
N2 C10 C11 112.48(14)
C9 C10 C11 127.41(16)
N3 C11 C12 121.03(15)
N3 C11 C10 114.67(14)
C12 C11 C10 124.29(15)
C11 C12 C13 119.36(16)
C11 C12 H12 120.3
C13 C12 H12 120.3
C14 C13 C12 119.51(16)
C14 C13 H13 120.2
C12 C13 H13 120.2
C15 C14 C13 118.85(16)
C15 C14 H14 120.6
C13 C14 H14 120.6
N3 C15 C14 122.53(16)
N3 C15 H15 118.7
C14 C15 H15 118.7
N4 C16 C17 122.81(17)
N4 C16 H16 118.6
C17 C16 H16 118.6
C18 C17 C16 119.35(18)
C18 C17 H17 120.3
C16 C17 H17 120.3
C17 C18 C19 118.89(18)
C17 C18 H18 120.6
C19 C18 H18 120.6
C18 C19 C20 119.39(18)
C18 C19 H19 120.3
C20 C19 H19 120.3
N4 C20 C19 121.91(17)
N4 C20 C21 114.91(15)
C19 C20 C21 123.05(17)
N5 C21 C22 121.20(17)
N5 C21 C20 114.92(15)
C22 C21 C20 123.83(16)
C23 C22 C21 119.30(17)
C23 C22 H22 120.3
C21 C22 H22 120.3
C22 C23 C24 119.32(17)
C22 C23 H23 120.3
C24 C23 H23 120.3
C25 C24 C23 118.97(18)
C25 C24 H24 120.5
C23 C24 H24 120.5
N5 C25 C24 122.17(17)
N5 C25 H25 118.9
C24 C25 H25 118.9
S1 C26 H26A 109.5
S1 C26 H26B 109.5
H26A C26 H26B 109.5
S1 C26 H26C 109.5
H26A C26 H26C 109.5
H26B C26 H26C 109.5
C28 C27 S1 112.95(12)
C28 C27 H27A 109.0
S1 C27 H27A 109.0
C28 C27 H27B 109.0
S1 C27 H27B 109.0
H27A C27 H27B 107.8
O1 C28 C27 108.29(15)
O1 C28 H28A 110.0
C27 C28 H28A 110.0
O1 C28 H28B 110.0
C27 C28 H28B 110.0
H28A C28 H28B 108.4
F3 P1 F4 90.67(8)
F3 P1 F6 90.42(7)
F4 P1 F6 89.88(7)
F3 P1 F5 90.06(7)
F4 P1 F5 90.59(7)
F6 P1 F5 179.32(8)
F3 P1 F2 89.92(7)
F4 P1 F2 179.37(8)
F6 P1 F2 89.90(7)
F5 P1 F2 89.63(7)
F3 P1 F1 179.11(8)
F4 P1 F1 90.21(7)
F6 P1 F1 89.73(6)
F5 P1 F1 89.78(7)
F2 P1 F1 89.20(7)
F10 P2 F7 91.25(17)
F10 P2 F12 90.52(15)
F7 P2 F12 90.15(11)
F10 P2 F9 91.40(16)
F7 P2 F9 177.34(12)
F12 P2 F9 89.95(11)
F10 P2 F11 91.73(16)
F7 P2 F11 89.53(11)
F12 P2 F11 177.74(11)
F9 P2 F11 90.26(11)
F10 P2 F8 179.52(17)
F7 P2 F8 89.12(11)
F12 P2 F8 89.78(10)
F9 P2 F8 88.23(11)
F11 P2 F8 87.98(11)
F7' P2' F10' 92.3(13)
F7' P2' F12' 91.0(11)
F10' P2' F12' 90.5(13)
F7' P2' F9' 177.6(11)
F10' P2' F9' 90.1(13)
F12' P2' F9' 88.7(10)
F7' P2' F11' 90.6(10)
F10' P2' F11' 91.7(13)
F12' P2' F11' 177.2(11)
F9' P2' F11' 89.6(10)
F7' P2' F8' 89.7(10)
F10' P2' F8' 177.8(15)
F12' P2' F8' 90.3(10)
F9' P2' F8' 87.9(10)
F11' P2' F8' 87.5(10)

loop_
_geom_bond_atom_site_label_1
_geom_bond_atom_site_label_2
_geom_bond_distance
Ru1 N2 1.9613(14)
Ru1 N1 2.0613(14)
Ru1 N5 2.0644(15)
Ru1 N3 2.0658(14)
Ru1 N4 2.0920(14)
Ru1 S1 2.3690(4)
S1 C26 1.8082(18)
S1 C27 1.8201(17)
O1 C28 1.418(2)
O1 H1A 0.8400
N1 C1 1.343(2)
N1 C5 1.369(2)
N2 C10 1.353(2)
N2 C6 1.355(2)
N3 C15 1.346(2)
N3 C11 1.371(2)
N4 C16 1.344(2)
N4 C20 1.366(2)
N5 C25 1.352(2)
N5 C21 1.354(2)
C1 C2 1.382(3)
C1 H1 0.9500
C2 C3 1.384(3)
C2 H2 0.9500
C3 C4 1.380(3)
C3 H3 0.9500
C4 C5 1.385(2)
C4 H4 0.9500
C5 C6 1.475(3)
C6 C7 1.386(2)
C7 C8 1.385(3)
C7 H7 0.9500
C8 C9 1.389(3)
C8 H8 0.9500
C9 C10 1.384(2)
C9 H9 0.9500
C10 C11 1.481(2)
C11 C12 1.379(2)
C12 C13 1.387(3)
C12 H12 0.9500
C13 C14 1.382(3)
C13 H13 0.9500
C14 C15 1.373(2)
C14 H14 0.9500
C15 H15 0.9500
C16 C17 1.383(3)
C16 H16 0.9500
C17 C18 1.374(3)
C17 H17 0.9500
C18 C19 1.382(3)
C18 H18 0.9500
C19 C20 1.385(3)
C19 H19 0.9500
C20 C21 1.471(2)
C21 C22 1.391(3)
C22 C23 1.378(3)
C22 H22 0.9500
C23 C24 1.386(3)
C23 H23 0.9500
C24 C25 1.376(3)
C24 H24 0.9500
C25 H25 0.9500
C26 H26A 0.9800
C26 H26B 0.9800
C26 H26C 0.9800
C27 C28 1.509(2)
C27 H27A 0.9900
C27 H27B 0.9900
C28 H28A 0.9900
C28 H28B 0.9900
P1 F3 1.5915(13)
P1 F4 1.5918(12)
P1 F6 1.5939(12)
P1 F5 1.5953(12)
P1 F2 1.5997(12)
P1 F1 1.6050(11)
P2 F10 1.579(3)
P2 F7 1.5896(18)
P2 F12 1.5921(16)
P2 F9 1.5927(18)
P2 F11 1.6007(17)
P2 F8 1.6090(19)
P2' F7' 1.550(13)
P2' F10' 1.575(14)
P2' F12' 1.589(13)
P2' F9' 1.596(13)
P2' F11' 1.616(13)
P2' F8' 1.619(13)

loop_
_geom_torsion_atom_site_label_1
_geom_torsion_atom_site_label_2
_geom_torsion_atom_site_label_3
_geom_torsion_atom_site_label_4
_geom_torsion
N2 Ru1 S1 C26 -84.36(8)
N1 Ru1 S1 C26 -4.16(8)
N3 Ru1 S1 C26 -163.71(8)
N4 Ru1 S1 C26 94.72(8)
N2 Ru1 S1 C27 24.79(8)
N1 Ru1 S1 C27 104.99(7)
N3 Ru1 S1 C27 -54.56(7)
N4 Ru1 S1 C27 -156.13(7)
N2 Ru1 N1 C1 -176.91(16)
N5 Ru1 N1 C1 -80.66(15)
N3 Ru1 N1 C1 -169.70(14)
N4 Ru1 N1 C1 -2.74(16)
S1 Ru1 N1 C1 91.64(15)
N2 Ru1 N1 C5 2.52(12)
N5 Ru1 N1 C5 98.77(12)
N3 Ru1 N1 C5 9.7(2)
N4 Ru1 N1 C5 176.69(11)
S1 Ru1 N1 C5 -88.93(11)
N1 Ru1 N2 C10 177.61(13)
N5 Ru1 N2 C10 89.13(13)
N3 Ru1 N2 C10 0.19(12)
S1 Ru1 N2 C10 -88.83(12)
N1 Ru1 N2 C6 -2.94(12)
N5 Ru1 N2 C6 -91.42(12)
N3 Ru1 N2 C6 179.64(13)
S1 Ru1 N2 C6 90.62(12)
N2 Ru1 N3 C15 177.82(14)
N1 Ru1 N3 C15 170.59(14)
N5 Ru1 N3 C15 81.64(14)
N4 Ru1 N3 C15 3.75(14)
S1 Ru1 N3 C15 -89.95(13)
N2 Ru1 N3 C11 2.74(11)
N1 Ru1 N3 C11 -4.5(2)
N5 Ru1 N3 C11 -93.44(12)
N4 Ru1 N3 C11 -171.33(11)
S1 Ru1 N3 C11 94.97(11)
N1 Ru1 N4 C16 98.46(14)
N5 Ru1 N4 C16 -173.81(15)
N3 Ru1 N4 C16 -86.20(14)
S1 Ru1 N4 C16 3.98(14)
N1 Ru1 N4 C20 -81.81(12)
N5 Ru1 N4 C20 5.92(11)
N3 Ru1 N4 C20 93.53(12)
S1 Ru1 N4 C20 -176.29(11)
N2 Ru1 N5 C25 -7.34(14)
N1 Ru1 N5 C25 -87.32(14)
N3 Ru1 N5 C25 71.99(13)
N4 Ru1 N5 C25 173.81(14)
N2 Ru1 N5 C21 169.82(12)
N1 Ru1 N5 C21 89.84(12)
N3 Ru1 N5 C21 -110.84(12)
N4 Ru1 N5 C21 -9.02(11)
C5 N1 C1 C2 0.6(3)
Ru1 N1 C1 C2 179.97(13)
N1 C1 C2 C3 1.0(3)
C1 C2 C3 C4 -1.4(3)
C2 C3 C4 C5 0.2(3)
C1 N1 C5 C4 -1.8(2)
Ru1 N1 C5 C4 178.75(13)
C1 N1 C5 C6 177.66(15)
Ru1 N1 C5 C6 -1.83(18)
C3 C4 C5 N1 1.4(3)
C3 C4 C5 C6 -177.98(17)
C10 N2 C6 C7 1.4(2)
Ru1 N2 C6 C7 -178.04(13)
C10 N2 C6 C5 -177.82(15)
Ru1 N2 C6 C5 2.75(18)
N1 C5 C6 N2 -0.5(2)
C4 C5 C6 N2 178.94(16)
N1 C5 C6 C7 -179.59(17)
C4 C5 C6 C7 -0.2(3)
N2 C6 C7 C8 0.0(3)
C5 C6 C7 C8 179.11(17)
C6 C7 C8 C9 -0.6(3)
C7 C8 C9 C10 -0.1(3)
C6 N2 C10 C9 -2.2(2)
Ru1 N2 C10 C9 177.24(12)
C6 N2 C10 C11 177.73(14)
Ru1 N2 C10 C11 -2.84(18)
C8 C9 C10 N2 1.5(2)
C8 C9 C10 C11 -178.39(16)
C15 N3 C11 C12 -1.3(2)
Ru1 N3 C11 C12 174.26(13)
C15 N3 C11 C10 179.47(14)
Ru1 N3 C11 C10 -4.99(18)
N2 C10 C11 N3 5.1(2)
C9 C10 C11 N3 -174.98(16)
N2 C10 C11 C12 -174.11(16)
C9 C10 C11 C12 5.8(3)
N3 C11 C12 C13 0.2(3)
C10 C11 C12 C13 179.36(16)
C11 C12 C13 C14 0.4(3)
C12 C13 C14 C15 0.1(3)
C11 N3 C15 C14 1.8(2)
Ru1 N3 C15 C14 -173.06(13)
C13 C14 C15 N3 -1.2(3)
C20 N4 C16 C17 -2.6(3)
Ru1 N4 C16 C17 177.12(13)
N4 C16 C17 C18 1.2(3)
C16 C17 C18 C19 1.5(3)
C17 C18 C19 C20 -2.6(3)
C16 N4 C20 C19 1.4(2)
Ru1 N4 C20 C19 -178.35(14)
C16 N4 C20 C21 177.48(14)
Ru1 N4 C20 C21 -2.28(18)
C18 C19 C20 N4 1.2(3)
C18 C19 C20 C21 -174.56(18)
C25 N5 C21 C22 5.3(2)
Ru1 N5 C21 C22 -172.08(13)
C25 N5 C21 C20 -172.12(14)
Ru1 N5 C21 C20 10.53(18)
N4 C20 C21 N5 -5.3(2)
C19 C20 C21 N5 170.69(16)
N4 C20 C21 C22 177.36(16)
C19 C20 C21 C22 -6.6(3)
N5 C21 C22 C23 -3.5(3)
C20 C21 C22 C23 173.60(17)
C21 C22 C23 C24 -1.1(3)
C22 C23 C24 C25 3.9(3)
C21 N5 C25 C24 -2.4(2)
Ru1 N5 C25 C24 174.70(13)
C23 C24 C25 N5 -2.2(3)
C26 S1 C27 C28 -74.33(14)
Ru1 S1 C27 C28 169.55(11)
S1 C27 C28 O1 -66.57(17)
